data_4060454
loop_
_publ_author_name
'Prabusankar, Ganesan'
'Murugavel, Ramaswamy'
'Butcher, Ray J.'

_publ_section_title
;
 Synthesis, Spectral Studies, and Structural Characterization of a New
 Organosilanetriol, Its Amine Complexes, and a Surface Lewis Basic Cubic
 Aluminosilicate
;
_journal_coden_ASTM JOCEAH
_journal_issue 9
_journal_name_full Organometallics
_journal_page_first 2124
_journal_page_last 2128
_journal_paper_doi 10.1021/om049254+
_journal_volume 24
_journal_year 2005
_chemical_formula_moiety 'C20 H20 Al1 N1 O3 Si2'
_chemical_formula_sum 'C40 H72 Al2 N6 O7 Si4'
_chemical_formula_weight 915.36
_space_group_IT_number 80
_symmetry_cell_setting tetragonal
_symmetry_space_group_name_Hall 'I 4bw'
_symmetry_space_group_name_H-M 'I 41'
_atom_sites_solution_hydrogens geom
_atom_sites_solution_primary direct
_atom_sites_solution_secondary difmap
_cell_angle_alpha 90.00
_cell_angle_beta 90.00
_cell_angle_gamma 90.00
_cell_formula_units_Z 8
_cell_length_a 14.4980(17)
_cell_length_b 14.4980(17)
_cell_length_c 52.767(3)
_cell_measurement_reflns_used 0
_cell_measurement_temperature 293(2)
_cell_measurement_theta_max 0
_cell_measurement_theta_min 0
_cell_volume 11091.2(19)
_diffrn_ambient_temperature 293(2)
_diffrn_measurement_device_type 'Enraf Nonius TurboCAD4'
_diffrn_measurement_method 'non-profiled omega scans'
_diffrn_radiation_monochromator graphite
_diffrn_radiation_source 'fine-focus sealed tube'
_diffrn_radiation_type MoK\a
_diffrn_radiation_wavelength 0.71073
_diffrn_reflns_av_R_equivalents 0.1155
_diffrn_reflns_av_sigmaI/netI 0.2538
_diffrn_reflns_limit_h_max 17
_diffrn_reflns_limit_h_min 0
_diffrn_reflns_limit_k_max 17
_diffrn_reflns_limit_k_min 0
_diffrn_reflns_limit_l_max 0
_diffrn_reflns_limit_l_min -62
_diffrn_reflns_number 5313
_diffrn_reflns_theta_max 24.97
_diffrn_reflns_theta_min 1.54
_diffrn_standards_decay_% 29
_diffrn_standards_interval_time 60
_diffrn_standards_number 3
_exptl_absorpt_coefficient_mu 0.184
_exptl_crystal_colour colourless
_exptl_crystal_density_diffrn 1.096
_exptl_crystal_density_method 'not measured'
_exptl_crystal_description prism
_exptl_crystal_F_000 3936
_exptl_crystal_size_max 0.4
_exptl_crystal_size_mid 0.3
_exptl_crystal_size_min 0.25
_refine_ls_abs_structure_details 'Flack H D (1983), Acta Cryst. A39, 876-881'
_refine_ls_abs_structure_Flack 0.00
_refine_ls_extinction_method none
_refine_ls_goodness_of_fit_ref 1.059
_refine_ls_hydrogen_treatment mixed
_refine_ls_matrix_type full
_refine_ls_number_parameters 532
_refine_ls_number_reflns 4907
_refine_ls_number_restraints 109
_refine_ls_restrained_S_all 1.052
_refine_ls_R_factor_all 0.3304
_refine_ls_R_factor_gt 0.1155
_refine_ls_shift/su_max 0.026
_refine_ls_shift/su_mean 0.005
_refine_ls_structure_factor_coef Fsqd
_refine_ls_weighting_details 'calc w=1/[\s^2^(Fo^2^)+(0.2000P)^2^+0.0000P] where P=(Fo^2^+2Fc^2^)/3'
_refine_ls_weighting_scheme calc
_refine_ls_wR_factor_gt 0.2932
_refine_ls_wR_factor_ref 0.3987
_reflns_number_gt 1769
_reflns_number_total 4907
_reflns_threshold_expression >2sigma(I)
_cod_depositor_comments
;
 Merging entries 1100819-1100822 with entries 4060451-4060454.
 Marking entries 1100819-1100822 as duplicates of entries 4060451-4060454.

 Antanas Vaitkus,
 2018-07-16
;
_cod_database_code 4060454

loop_
_symmetry_equiv_pos_as_xyz
'x, y, z'
'-x+1/2, -y+1/2, z+1/2'
'-y, x+1/2, z+1/4'
'y+1/2, -x, z+3/4'
'x+1/2, y+1/2, z+1/2'
'-x+1, -y+1, z+1'
'-y+1/2, x+1, z+3/4'
'y+1, -x+1/2, z+5/4'

loop_
_atom_site_label
_atom_site_type_symbol
_atom_site_fract_x
_atom_site_fract_y
_atom_site_fract_z
_atom_site_U_iso_or_equiv
_atom_site_adp_type
_atom_site_occupancy
_atom_site_symmetry_multiplicity
_atom_site_calc_flag
_atom_site_refinement_flags
_atom_site_disorder_assembly
_atom_site_disorder_group
Al1 Al 0.1278(5) 0.0681(5) 0.91725(16) 0.049(2) Uani 1 1 d . . .
Al2 Al 0.0713(5) -0.1295(6) 0.86022(19) 0.055(2) Uani 1 1 d . . .
Si1 Si 0.1433(5) 0.0743(5) 0.85801(17) 0.052(2) Uani 1 1 d . . .
Si2 Si 0.3391(5) 0.0989(6) 0.83641(17) 0.059(2) Uani 1 1 d . . .
Si3 Si -0.0719(5) 0.1400(5) 0.91872(17) 0.0469(19) Uani 1 1 d . . .
Si4 Si -0.0908(7) 0.3414(6) 0.9383(2) 0.086(3) Uani 1 1 d . . .
N1 N 0.2219(12) 0.1271(11) 0.8388(4) 0.036(4) Uani 1 1 d . . .
N2 N -0.124(2) 0.2302(18) 0.9390(5) 0.087(8) Uani 1 1 d . . .
N3 N 0.2243(13) 0.1175(16) 0.9399(4) 0.054(6) Uani 1 1 d . . .
N4 N 0.353(3) 0.174(3) 0.9728(7) 0.115(11) Uani 1 1 d . . .
N5 N 0.1108(15) -0.2327(17) 0.8372(6) 0.076(8) Uani 1 1 d . . .
N6 N 0.163(2) -0.361(3) 0.8102(7) 0.106(10) Uani 1 1 d U . .
O1 O 0.1748(12) 0.0930(11) 0.8870(4) 0.063(5) Uani 1 1 d . . .
O2 O 0.1380(10) -0.0379(10) 0.8521(3) 0.048(4) Uani 1 1 d . . .
O3 O 0.0447(13) 0.1232(16) 0.8516(4) 0.088(7) Uani 1 1 d . . .
O4 O 0.0351(13) 0.1348(13) 0.9252(4) 0.076(6) Uani 1 1 d . . .
O5 O 0.1173(9) -0.0438(10) 0.9246(3) 0.040(4) Uani 1 1 d . . .
O6 O -0.0841(12) 0.1702(10) 0.8896(4) 0.057(5) Uani 1 1 d . . .
C1 C 0.1971(16) 0.2086(18) 0.8235(4) 0.061(8) Uani 1 1 d DU . .
C2 C 0.1690(18) 0.1976(17) 0.7997(4) 0.112(15) Uani 1 1 d D . .
C3 C 0.150(2) 0.268(2) 0.7847(6) 0.14(2) Uani 1 1 d D . .
H3 H 0.1319 0.2585 0.7680 0.174 Uiso 1 1 calc R . .
C4 C 0.156(2) 0.353(2) 0.7939(7) 0.19(3) Uani 1 1 d DU . .
H4 H 0.1373 0.4022 0.7839 0.231 Uiso 1 1 calc R . .
C5 C 0.189(2) 0.3701(19) 0.8168(6) 0.110(15) Uani 1 1 d D . .
H5 H 0.2019 0.4295 0.8224 0.132 Uiso 1 1 calc R . .
C6 C 0.203(2) 0.2957(16) 0.8311(7) 0.114(16) Uani 1 1 d DU . .
C7 C 0.163(4) 0.111(5) 0.7897(7) 0.21(3) Uani 1 1 d . . .
H7A H 0.1205 0.0782 0.8009 0.250 Uiso 1 1 calc R . .
H7B H 0.2227 0.0833 0.7925 0.250 Uiso 1 1 calc R . .
C8 C 0.135(3) 0.080(5) 0.7633(7) 0.22(3) Uani 1 1 d . . .
H8A H 0.1498 0.0159 0.7612 0.333 Uiso 1 1 calc R . .
H8B H 0.1691 0.1157 0.7510 0.333 Uiso 1 1 calc R . .
H8C H 0.0705 0.0895 0.7609 0.333 Uiso 1 1 calc R . .
C9 C 0.241(3) 0.321(3) 0.8562(12) 0.16(2) Uani 1 1 d . . .
H9A H 0.2481 0.2641 0.8655 0.197 Uiso 1 1 calc R . .
H9B H 0.3021 0.3451 0.8532 0.197 Uiso 1 1 calc R . .
C10 C 0.201(4) 0.379(2) 0.8719(12) 0.27(4) Uani 1 1 d . . .
H10A H 0.2381 0.3866 0.8867 0.406 Uiso 1 1 calc R . .
H10B H 0.1411 0.3559 0.8766 0.406 Uiso 1 1 calc R . .
H10C H 0.1933 0.4380 0.8637 0.406 Uiso 1 1 calc R . .
C11 C 0.389(2) 0.166(3) 0.8101(7) 0.103(12) Uani 1 1 d . . .
H11A H 0.3573 0.1515 0.7946 0.154 Uiso 1 1 calc R . .
H11B H 0.4533 0.1509 0.8083 0.154 Uiso 1 1 calc R . .
H11C H 0.3830 0.2308 0.8136 0.154 Uiso 1 1 calc R . .
C12 C 0.3853(18) 0.113(4) 0.8677(6) 0.16(2) Uani 1 1 d . . .
H12A H 0.3563 0.0693 0.8790 0.240 Uiso 1 1 calc R . .
H12B H 0.3739 0.1742 0.8736 0.240 Uiso 1 1 calc R . .
H12C H 0.4506 0.1013 0.8674 0.240 Uiso 1 1 calc R . .
C13 C 0.350(3) -0.037(2) 0.8306(10) 0.16(2) Uani 1 1 d . . .
H13A H 0.3223 -0.0693 0.8445 0.243 Uiso 1 1 calc R . .
H13B H 0.4140 -0.0533 0.8294 0.243 Uiso 1 1 calc R . .
H13C H 0.3191 -0.0529 0.8151 0.243 Uiso 1 1 calc R . .
C21 C -0.2028(19) 0.1982(18) 0.9547(6) 0.105(15) Uani 1 1 d DU . .
C22 C -0.2883(18) 0.2076(18) 0.9461(5) 0.106(15) Uani 1 1 d D . .
C23 C -0.356(2) 0.180(3) 0.9614(6) 0.25(3) Uani 1 1 d DU . .
H23 H -0.4156 0.1845 0.9552 0.304 Uiso 1 1 calc R . .
C24 C -0.345(3) 0.146(3) 0.9845(6) 0.41(9) Uani 1 1 d D . .
H24 H -0.3942 0.1278 0.9949 0.488 Uiso 1 1 calc R . .
C25 C -0.258(3) 0.141(2) 0.9912(8) 0.51(12) Uani 1 1 d D . .
H25 H -0.2457 0.1248 1.0079 0.609 Uiso 1 1 calc R . .
C26 C -0.185(3) 0.157(2) 0.9767(6) 0.14(2) Uani 1 1 d D . .
C27 C -0.306(2) 0.235(3) 0.9160(8) 0.124(16) Uani 1 1 d . . .
H27A H -0.3477 0.2871 0.9152 0.149 Uiso 1 1 calc R . .
H27B H -0.2479 0.2538 0.9085 0.149 Uiso 1 1 calc R . .
C28 C -0.345(2) 0.160(2) 0.9006(6) 0.110(11) Uani 1 1 d . . .
H28A H -0.3533 0.1811 0.8835 0.165 Uiso 1 1 calc R . .
H28B H -0.4032 0.1415 0.9075 0.165 Uiso 1 1 calc R . .
H28C H -0.3033 0.1084 0.9007 0.165 Uiso 1 1 calc R . .
C29 C -0.088(2) 0.145(3) 0.9856(9) 0.111(15) Uani 1 1 d . . .
H29A H -0.0498 0.1284 0.9713 0.134 Uiso 1 1 calc R . .
H29B H -0.0657 0.2038 0.9921 0.134 Uiso 1 1 calc R . .
C30 C -0.079(5) 0.079(3) 1.0042(16) 0.27(4) Uani 1 1 d . . .
H30A H -0.0155 0.0732 1.0089 0.399 Uiso 1 1 calc R . .
H30B H -0.1015 0.0211 0.9980 0.399 Uiso 1 1 calc R . .
H30C H -0.1145 0.0970 1.0188 0.399 Uiso 1 1 calc R . .
C31 C -0.119(3) 0.4136(17) 0.9076(8) 0.117(13) Uani 1 1 d U . .
H31A H -0.1839 0.4133 0.9046 0.176 Uiso 1 1 calc R . .
H31B H -0.0874 0.3868 0.8933 0.176 Uiso 1 1 calc R . .
H31C H -0.0978 0.4760 0.9099 0.176 Uiso 1 1 calc R . .
C32 C 0.023(2) 0.3506(18) 0.9461(10) 0.135(18) Uani 1 1 d . . .
H32A H 0.0597 0.3202 0.9334 0.202 Uiso 1 1 calc R . .
H32B H 0.0337 0.3223 0.9622 0.202 Uiso 1 1 calc R . .
H32C H 0.0400 0.4146 0.9469 0.202 Uiso 1 1 calc R . .
C33 C -0.155(3) 0.406(3) 0.9619(9) 0.16(2) Uani 1 1 d . . .
H33A H -0.2195 0.3964 0.9594 0.247 Uiso 1 1 calc R . .
H33B H -0.1404 0.4700 0.9604 0.247 Uiso 1 1 calc R . .
H33C H -0.1378 0.3843 0.9785 0.247 Uiso 1 1 calc R . .
C41 C 0.275(3) 0.206(2) 0.9296(8) 0.141(18) Uani 1 1 d . . .
H41A H 0.3160 0.1920 0.9156 0.169 Uiso 1 1 calc R . .
H41B H 0.2319 0.2537 0.9244 0.169 Uiso 1 1 calc R . .
C42 C 0.330(3) 0.236(2) 0.9533(10) 0.134(16) Uani 1 1 d U . .
H42A H 0.3871 0.2621 0.9474 0.161 Uiso 1 1 calc R . .
H42B H 0.2952 0.2855 0.9611 0.161 Uiso 1 1 calc R . .
C43 C 0.1955(19) 0.1216(17) 0.9655(5) 0.060(7) Uani 1 1 d . . .
H43A H 0.1719 0.0615 0.9703 0.073 Uiso 1 1 calc R . .
H43B H 0.1449 0.1652 0.9668 0.073 Uiso 1 1 calc R . .
C44 C 0.271(2) 0.150(3) 0.9851(7) 0.097(12) Uani 1 1 d . . .
H44A H 0.2497 0.2021 0.9950 0.117 Uiso 1 1 calc R . .
H44B H 0.2831 0.0993 0.9966 0.117 Uiso 1 1 calc R . .
C45 C 0.3055(19) 0.055(2) 0.9375(6) 0.087(11) Uani 1 1 d U . .
H45A H 0.3255 0.0512 0.9200 0.104 Uiso 1 1 calc R . .
H45B H 0.2894 -0.0070 0.9431 0.104 Uiso 1 1 calc R . .
C46 C 0.3844(18) 0.096(3) 0.9546(9) 0.126(16) Uani 1 1 d U . .
H46A H 0.4109 0.0463 0.9646 0.151 Uiso 1 1 calc R . .
H46B H 0.4327 0.1196 0.9436 0.151 Uiso 1 1 calc R . .
C51 C 0.100(2) -0.192(3) 0.8080(7) 0.115(15) Uani 1 1 d . . .
H51A H 0.0365 -0.1802 0.8037 0.138 Uiso 1 1 calc R . .
H51B H 0.1366 -0.1367 0.8055 0.138 Uiso 1 1 calc R . .
C52 C 0.140(4) -0.274(4) 0.7928(9) 0.19(3) Uani 1 1 d U . .
H52A H 0.1952 -0.2542 0.7841 0.227 Uiso 1 1 calc R . .
H52B H 0.0951 -0.2921 0.7800 0.227 Uiso 1 1 calc R . .
C53 C 0.0487(18) -0.3110(19) 0.8377(6) 0.077(10) Uani 1 1 d . . .
H53A H -0.0102 -0.2923 0.8306 0.092 Uiso 1 1 calc R . .
H53B H 0.0384 -0.3289 0.8552 0.092 Uiso 1 1 calc R . .
C54 C 0.084(2) -0.396(3) 0.8228(10) 0.17(2) Uani 1 1 d . . .
H54A H 0.1007 -0.4460 0.8341 0.204 Uiso 1 1 calc R . .
H54B H 0.0386 -0.4177 0.8108 0.204 Uiso 1 1 calc R . .
C55 C 0.2114(15) -0.2555(14) 0.8433(5) 0.053(7) Uani 1 1 d U . .
H55A H 0.2171 -0.2648 0.8614 0.063 Uiso 1 1 calc R . .
H55B H 0.2494 -0.2030 0.8388 0.063 Uiso 1 1 calc R . .
C56 C 0.251(4) -0.346(3) 0.8289(11) 0.19(3) Uani 1 1 d . . .
H56A H 0.2598 -0.3974 0.8403 0.223 Uiso 1 1 calc R . .
H56B H 0.3072 -0.3333 0.8197 0.223 Uiso 1 1 calc R . .
O101 O 0.065(3) 0.433(4) 0.7321(7) 0.214(18) Uani 1 1 d U . .
C102 C 0.067(5) 0.527(4) 0.7436(10) 0.21(3) Uani 1 1 d U . .
H10D H 0.0403 0.5227 0.7604 0.255 Uiso 1 1 calc R . .
H10E H 0.1314 0.5438 0.7457 0.255 Uiso 1 1 calc R . .
C103 C -0.032(5) 0.417(2) 0.7332(10) 0.17(2) Uani 1 1 d U . .
H10F H -0.0566 0.4137 0.7161 0.198 Uiso 1 1 calc R . .
H10G H -0.0442 0.3591 0.7416 0.198 Uiso 1 1 calc R . .

loop_
_atom_site_aniso_label
_atom_site_aniso_U_11
_atom_site_aniso_U_22
_atom_site_aniso_U_33
_atom_site_aniso_U_23
_atom_site_aniso_U_13
_atom_site_aniso_U_12
Al1 0.046(5) 0.047(5) 0.054(5) -0.007(4) -0.012(4) 0.009(4)
Al2 0.038(5) 0.046(5) 0.082(6) 0.004(4) -0.005(4) 0.018(4)
Si1 0.042(4) 0.048(5) 0.065(5) 0.014(4) -0.007(4) 0.004(3)
Si2 0.048(5) 0.070(5) 0.059(4) 0.001(4) -0.001(4) -0.004(4)
Si3 0.040(4) 0.036(4) 0.065(5) -0.012(4) -0.008(3) 0.005(3)
Si4 0.083(7) 0.050(5) 0.125(8) -0.024(5) 0.035(6) -0.020(5)
N1 0.033(10) 0.025(9) 0.051(11) 0.006(8) 0.009(9) 0.010(8)
N2 0.12(2) 0.061(16) 0.076(17) -0.007(13) 0.013(16) -0.002(16)
N3 0.030(11) 0.083(17) 0.051(12) -0.029(11) -0.023(9) 0.022(10)
N4 0.14(3) 0.11(3) 0.10(2) -0.03(2) -0.04(2) 0.01(2)
N5 0.036(12) 0.063(16) 0.13(2) 0.002(15) -0.018(13) 0.015(11)
N6 0.08(2) 0.12(2) 0.12(2) -0.05(2) 0.006(19) 0.029(19)
O1 0.058(11) 0.057(11) 0.075(13) 0.023(10) -0.008(10) 0.021(8)
O2 0.031(8) 0.033(9) 0.079(11) -0.005(8) -0.021(8) 0.007(7)
O3 0.047(12) 0.124(18) 0.093(15) 0.032(13) -0.013(11) 0.016(12)
O4 0.075(14) 0.072(13) 0.082(13) -0.049(10) 0.009(11) 0.020(10)
O5 0.031(8) 0.053(10) 0.035(8) 0.009(7) 0.004(6) 0.007(7)
O6 0.072(12) 0.035(9) 0.064(11) -0.017(9) -0.008(9) 0.023(8)
C1 0.050(16) 0.08(2) 0.056(16) 0.011(14) 0.016(13) -0.017(15)
C2 0.24(4) 0.052(18) 0.048(18) 0.004(14) 0.04(2) 0.06(2)
C3 0.17(4) 0.11(3) 0.15(3) 0.11(3) 0.08(3) 0.07(3)
C4 0.11(3) 0.19(4) 0.28(6) 0.22(5) 0.11(4) 0.08(3)
C5 0.08(2) 0.062(19) 0.18(4) 0.09(2) 0.08(2) 0.018(16)
C6 0.10(3) 0.05(2) 0.19(4) 0.00(3) 0.07(3) 0.039(19)
C7 0.22(6) 0.35(9) 0.05(2) -0.03(4) -0.04(3) 0.14(6)
C8 0.16(5) 0.42(9) 0.09(3) -0.07(4) 0.02(3) -0.10(5)
C9 0.15(4) 0.09(3) 0.26(6) 0.04(3) 0.10(4) 0.10(3)
C10 0.32(7) 0.07(3) 0.43(9) -0.11(4) 0.29(7) -0.08(3)
C11 0.051(18) 0.11(3) 0.15(3) 0.06(2) 0.018(18) -0.009(18)
C12 0.021(15) 0.38(7) 0.08(2) -0.06(3) -0.028(14) 0.03(2)
C13 0.23(5) 0.05(2) 0.21(5) -0.02(2) -0.09(4) 0.01(2)
C21 0.08(2) 0.07(2) 0.17(4) -0.07(2) 0.08(2) -0.055(19)
C22 0.07(2) 0.08(2) 0.16(3) 0.05(2) 0.10(2) 0.034(18)
C23 0.04(2) 0.23(6) 0.49(9) -0.02(6) 0.05(4) -0.05(3)
C24 0.84(19) 0.16(6) 0.22(7) -0.10(5) 0.40(11) -0.25(9)
C25 1.4(4) 0.02(2) 0.06(3) 0.000(18) -0.04(9) -0.02(7)
C26 0.25(6) 0.042(18) 0.12(3) 0.039(19) 0.13(3) 0.01(2)
C27 0.07(2) 0.15(4) 0.16(3) -0.04(3) -0.03(2) 0.07(2)
C28 0.059(19) 0.16(3) 0.11(2) -0.04(2) 0.031(17) 0.016(19)
C29 0.041(17) 0.11(3) 0.18(4) 0.04(3) -0.01(2) 0.016(18)
C30 0.29(8) 0.08(3) 0.43(12) 0.00(5) -0.02(8) -0.01(4)
C31 0.16(3) 0.014(13) 0.18(3) 0.014(16) -0.03(2) 0.003(15)
C32 0.07(2) 0.033(15) 0.30(6) -0.04(2) -0.01(3) -0.019(15)
C33 0.21(5) 0.09(3) 0.19(4) -0.09(3) 0.12(4) -0.07(3)
C41 0.21(4) 0.035(17) 0.18(4) -0.04(2) -0.09(3) 0.03(2)
C42 0.13(3) 0.06(2) 0.21(4) -0.05(2) 0.01(3) -0.08(2)
C43 0.067(17) 0.039(14) 0.076(19) 0.022(12) 0.002(13) -0.014(12)
C44 0.06(2) 0.12(3) 0.11(3) 0.03(2) -0.032(18) -0.038(19)
C45 0.052(18) 0.10(2) 0.11(2) 0.031(19) 0.030(17) 0.036(16)
C46 0.015(13) 0.15(3) 0.21(4) 0.01(3) 0.005(19) -0.022(18)
C51 0.07(2) 0.18(4) 0.09(2) -0.02(3) 0.044(19) -0.05(2)
C52 0.20(5) 0.27(6) 0.09(3) -0.06(4) 0.10(3) -0.09(4)
C53 0.051(17) 0.066(18) 0.11(2) -0.061(17) 0.004(16) -0.001(14)
C54 0.06(2) 0.17(4) 0.28(5) -0.18(4) 0.06(3) -0.03(2)
C55 0.051(15) 0.026(11) 0.081(16) -0.004(10) -0.028(13) 0.026(10)
C56 0.19(5) 0.13(4) 0.24(6) -0.14(4) 0.07(4) -0.04(3)
O101 0.13(2) 0.30(5) 0.21(3) -0.06(3) 0.02(2) 0.08(3)
C102 0.33(6) 0.14(4) 0.17(4) -0.02(3) -0.19(4) -0.01(4)
C103 0.28(6) 0.05(2) 0.17(4) 0.02(2) 0.03(4) -0.02(3)

loop_
_atom_type_symbol
_atom_type_description
_atom_type_scat_dispersion_real
_atom_type_scat_dispersion_imag
_atom_type_scat_source
C C 0.0033 0.0016 'International Tables Vol C Tables 4.2.6.8 and 6.1.1.4'
H H 0.0000 0.0000 'International Tables Vol C Tables 4.2.6.8 and 6.1.1.4'
N N 0.0061 0.0033 'International Tables Vol C Tables 4.2.6.8 and 6.1.1.4'
O O 0.0106 0.0060 'International Tables Vol C Tables 4.2.6.8 and 6.1.1.4'
Al Al 0.0645 0.0514 'International Tables Vol C Tables 4.2.6.8 and 6.1.1.4'
Si Si 0.0817 0.0704 'International Tables Vol C Tables 4.2.6.8 and 6.1.1.4'

loop_
_geom_bond_atom_site_label_1
_geom_bond_atom_site_label_2
_geom_bond_distance
_geom_bond_site_symmetry_2
_geom_bond_publ_flag
Al1 O5 1.676(16) . ?
Al1 O4 1.709(18) . ?
Al1 O1 1.77(2) . ?
Al1 N3 1.97(2) . ?
Al2 O6 1.67(2) 6_444 ?
Al2 O2 1.698(17) . ?
Al2 O3 1.75(2) 6_444 ?
Al2 N5 2.01(3) . ?
Si1 O1 1.62(2) . ?
Si1 O3 1.631(19) . ?
Si1 O2 1.659(16) . ?
Si1 N1 1.705(19) . ?
Si2 N1 1.753(18) . ?
Si2 C12 1.79(3) . ?
Si2 C11 1.85(3) . ?
Si2 C13 2.00(3) . ?
Si3 O5 1.573(16) 6_444 ?
Si3 O4 1.59(2) . ?
Si3 O6 1.61(2) . ?
Si3 N2 1.85(3) . ?
Si4 N2 1.68(3) . ?
Si4 C32 1.71(3) . ?
Si4 C33 1.81(4) . ?
Si4 C31 1.97(4) . ?
N1 C1 1.47(3) . ?
N2 C21 1.48(4) . ?
N3 C43 1.42(3) . ?
N3 C45 1.49(3) . ?
N3 C41 1.58(4) . ?
N4 C42 1.40(5) . ?
N4 C44 1.39(5) . ?
N4 C46 1.56(5) . ?
N5 C53 1.45(3) . ?
N5 C55 1.53(3) . ?
N5 C51 1.65(4) . ?
N6 C54 1.42(5) . ?
N6 C52 1.60(7) . ?
N6 C56 1.62(6) . ?
O3 Al2 1.75(2) 6_444 ?
O5 Si3 1.573(16) 6_444 ?
O6 Al2 1.67(2) 6_444 ?
C1 C6 1.327(10) . ?
C1 C2 1.331(10) . ?
C2 C3 1.325(10) . ?
C2 C7 1.37(6) . ?
C3 C4 1.323(10) . ?
C4 C5 1.322(10) . ?
C5 C6 1.331(10) . ?
C6 C9 1.48(7) . ?
C7 C8 1.51(5) . ?
C9 C10 1.31(5) . ?
C21 C22 1.327(10) . ?
C21 C26 1.329(10) . ?
C22 C23 1.329(10) . ?
C22 C27 1.66(5) . ?
C23 C24 1.325(10) . ?
C24 C25 1.322(11) . ?
C25 C26 1.323(10) . ?
C26 C29 1.49(5) . ?
C27 C28 1.47(5) . ?
C29 C30 1.38(7) . ?
C41 C42 1.54(6) . ?
C43 C44 1.56(4) . ?
C45 C46 1.57(5) . ?
C51 C52 1.54(6) . ?
C53 C54 1.55(4) . ?
C55 C56 1.62(4) . ?
O101 C103 1.42(6) . ?
O101 C102 1.49(5) . ?
C102 C103 1.10(5) 6_454 ?
C103 C102 1.10(5) 6_454 ?
